data_1520575
loop_
_publ_author_name
'Castillo, Juan-Carlos'
'Quiroga, Jairo'
'Abonia, Rodrigo'
'Rodriguez, Jean'
'Coquerel, Yoann'

_publ_section_title
;
 The Aryne aza-Diels-Alder Reaction: Flexible Syntheses of Isoquinolines.
;
_journal_issue 13
_journal_name_full 'Organic letters'
_journal_page_first 3374
_journal_page_last 3377
_journal_paper_doi 10.1021/acs.orglett.5b01704
_journal_volume 17
_journal_year 2015
_chemical_formula_moiety 'C16 H15 N3'
_chemical_formula_sum 'C16 H15 N3'
_chemical_formula_weight 249.31
_space_group_crystal_system monoclinic
_space_group_IT_number 11
_space_group_name_Hall '-P 2yb'
_space_group_name_H-M_alt 'P 1 21/m 1'
_atom_sites_solution_hydrogens geom
_audit_creation_date
;
'Thu Jul 24 15:47:01 2014'
;
_audit_creation_method
;
CrysAlisPro, Agilent Technologies,
Version 1.171.37.31 (release 14-01-2014 CrysAlis171 .NET)
(compiled Jan 14 2014,18:38:05)
;
_cell_angle_alpha 90.0
_cell_angle_beta 98.985(2)
_cell_angle_gamma 90.0
_cell_formula_units_Z 2
_cell_length_a 9.7773(2)
_cell_length_b 6.90436(13)
_cell_length_c 9.79548(19)
_cell_measurement_reflns_used 3198
_cell_measurement_temperature 293(2)
_cell_measurement_theta_max 73.4260
_cell_measurement_theta_min 5.9370
_cell_volume 653.14(2)
_computing_cell_refinement
;
CrysAlisPro, Agilent Technologies,
Version 1.171.37.31 (release 14-01-2014 CrysAlis171 .NET)
(compiled Jan 14 2014,18:38:05)
;
_computing_data_collection
;
CrysAlisPro, Agilent Technologies,
Version 1.171.37.31 (release 14-01-2014 CrysAlis171 .NET)
(compiled Jan 14 2014,18:38:05)
;
_computing_data_reduction
;
CrysAlisPro, Agilent Technologies,
Version 1.171.37.31 (release 14-01-2014 CrysAlis171 .NET)
(compiled Jan 14 2014,18:38:05)
;
_computing_molecular_graphics 'Olex2 (Dolomanov et al., 2009)'
_computing_publication_material 'Olex2 (Dolomanov et al., 2009)'
_computing_structure_refinement 'ShelXL (Sheldrick, 2008)'
_diffrn_ambient_temperature 293(2)
_diffrn_detector 'CCD plate'
_diffrn_detector_area_resol_mean 5.3048
_diffrn_detector_type AtlasS2
_diffrn_measured_fraction_theta_full 0.999
_diffrn_measured_fraction_theta_max 0.982
_diffrn_measurement_details
;
  1 omega  -34.00    9.00   1.0000    5.0000
omega____ theta____ kappa____ phi______ frames
    -       40.0146  -57.0000 -120.0000 43

  2 omega   12.00   70.00   1.0000    5.0000
omega____ theta____ kappa____ phi______ frames
    -       40.0146  -57.0000 -120.0000 58

  3 omega   10.00   72.00   1.0000    5.0000
omega____ theta____ kappa____ phi______ frames
    -       40.0146  -99.0000 -150.0000 62

  4 omega   49.00   91.00   1.0000   20.0000
omega____ theta____ kappa____ phi______ frames
    -      107.6719  -30.0000 -120.0000 42

  5 omega   37.00   98.00   1.0000   20.0000
omega____ theta____ kappa____ phi______ frames
    -      107.6719  -45.0000    0.0000 61

  6 omega  115.00  141.00   1.0000   20.0000
omega____ theta____ kappa____ phi______ frames
    -      107.6719  -77.0000   60.0000 26

  7 omega   83.00  175.00   1.0000   20.0000
omega____ theta____ kappa____ phi______ frames
    -      107.6719   30.0000   60.0000 92

  8 omega  111.00  175.00   1.0000   20.0000
omega____ theta____ kappa____ phi______ frames
    -      107.6719  125.0000    0.0000 64

  9 omega   88.00  159.00   1.0000   20.0000
omega____ theta____ kappa____ phi______ frames
    -      107.6719   45.0000  120.0000 71

 10 omega   56.00  109.00   1.0000   20.0000
omega____ theta____ kappa____ phi______ frames
    -      107.6719  -94.0000    0.0000 53

 11 omega   57.00   83.00   1.0000   20.0000
omega____ theta____ kappa____ phi______ frames
    -      107.6719  -77.0000   60.0000 26

 12 omega   48.00   91.00   1.0000   20.0000
omega____ theta____ kappa____ phi______ frames
    -      107.6719  -30.0000   60.0000 43

 13 omega   42.00   68.00   1.0000   20.0000
omega____ theta____ kappa____ phi______ frames
    -      107.6719  -45.0000  150.0000 26

 14 omega   30.00   87.00   1.0000   20.0000
omega____ theta____ kappa____ phi______ frames
    -      107.6719  -30.0000  120.0000 57

 15 omega   52.00  112.00   1.0000   20.0000
omega____ theta____ kappa____ phi______ frames
    -      107.6719 -105.0000  151.0000 60

 16 omega   25.00   96.00   1.0000   20.0000
omega____ theta____ kappa____ phi______ frames
    -      107.6719  -94.0000  -60.0000 71

 17 omega   31.00   69.00   1.0000   20.0000
omega____ theta____ kappa____ phi______ frames
    -      107.6719  -30.0000  -60.0000 38

 18 omega  -48.00   36.00   1.0000    5.0000
omega____ theta____ kappa____ phi______ frames
    -      -40.0146   38.0000  150.0000 84

 19 omega -114.00  -15.00   1.0000    5.0000
omega____ theta____ kappa____ phi______ frames
    -      -40.0146  -57.0000    0.0000 99
;
_diffrn_measurement_device 'four-circle diffractometer'
_diffrn_measurement_device_type 'SuperNova, Dual, Cu at zero, AtlasS2'
_diffrn_measurement_method '\w scans'
_diffrn_orient_matrix_UB_11 0.1324819000
_diffrn_orient_matrix_UB_12 -0.0665997000
_diffrn_orient_matrix_UB_13 -0.0532972000
_diffrn_orient_matrix_UB_21 -0.0773765000
_diffrn_orient_matrix_UB_22 0.0061998000
_diffrn_orient_matrix_UB_23 -0.1495529000
_diffrn_orient_matrix_UB_31 0.0437041000
_diffrn_orient_matrix_UB_32 0.2128357000
_diffrn_orient_matrix_UB_33 -0.0123743000
_diffrn_radiation_monochromator mirror
_diffrn_radiation_probe x-ray
_diffrn_radiation_type CuK\a
_diffrn_radiation_wavelength 1.54184
_diffrn_reflns_av_R_equivalents 0.0110
_diffrn_reflns_av_unetI/netI 0.0122
_diffrn_reflns_Laue_measured_fraction_full 0.999
_diffrn_reflns_Laue_measured_fraction_max 0.982
_diffrn_reflns_limit_h_max 12
_diffrn_reflns_limit_h_min -11
_diffrn_reflns_limit_k_max 8
_diffrn_reflns_limit_k_min -5
_diffrn_reflns_limit_l_max 12
_diffrn_reflns_limit_l_min -12
_diffrn_reflns_number 4165
_diffrn_reflns_point_group_measured_fraction_full 0.999
_diffrn_reflns_point_group_measured_fraction_max 0.982
_diffrn_reflns_theta_full 67.684
_diffrn_reflns_theta_max 73.657
_diffrn_reflns_theta_min 4.570
_diffrn_source 'sealed X-ray tube'
_diffrn_source_type 'SuperNova (Cu) X-ray Source'
_exptl_absorpt_coefficient_mu 0.602
_exptl_absorpt_correction_T_max 1.00000
_exptl_absorpt_correction_T_min 0.92889
_exptl_absorpt_correction_type multi-scan
_exptl_absorpt_process_details
;
CrysAlisPro, Agilent Technologies,
Version 1.171.37.31 (release 14-01-2014 CrysAlis171 .NET)
(compiled Jan 14 2014,18:38:05)
Empirical absorption correction using spherical harmonics,
 implemented in SCALE3 ABSPACK scaling algorithm.
;
_exptl_crystal_colour colorless
_exptl_crystal_density_diffrn 1.268
_exptl_crystal_description
;
;
_exptl_crystal_F_000 264
_exptl_crystal_size_max .18
_exptl_crystal_size_mid .16
_exptl_crystal_size_min .08
_refine_diff_density_max 0.204
_refine_diff_density_min -0.444
_refine_diff_density_rms 0.116
_refine_ls_extinction_method none
_refine_ls_goodness_of_fit_ref 1.123
_refine_ls_hydrogen_treatment constr
_refine_ls_matrix_type full
_refine_ls_number_parameters 112
_refine_ls_number_reflns 1410
_refine_ls_number_restraints 0
_refine_ls_restrained_S_all 1.123
_refine_ls_R_factor_all 0.0563
_refine_ls_R_factor_gt 0.0555
_refine_ls_shift/su_max 0.000
_refine_ls_shift/su_mean 0.000
_refine_ls_structure_factor_coef Fsqd
_refine_ls_weighting_details 'w=1/[\s^2^(Fo^2^)+(0.0803P)^2^+0.0855P] where P=(Fo^2^+2Fc^2^)/3'
_refine_ls_weighting_scheme calc
_refine_ls_wR_factor_gt 0.1358
_refine_ls_wR_factor_ref 0.1373
_reflns_Friedel_coverage 0.000
_reflns_number_gt 1343
_reflns_number_total 1410
_reflns_threshold_expression 'I > 2\s(I)'
_cod_data_source_file ol5b01704_si_002.cif
_cod_data_source_block jcc13062r
_cod_depositor_comments 'Adding full bibliography for 1520575--1520576.cif.'
_cod_database_code 1520575
_shelxl_version_number 2013-4
_shelx_space_group_comment
;
The symmetry employed for this shelxl refinement is uniquely defined
by the following loop, which should always be used as a source of
symmetry information in preference to the above space-group names.
They are only intended as comments.
;
_reflns_odcompleteness_completeness 100.00
_reflns_odcompleteness_iscentric 1
_reflns_odcompleteness_theta 66.97
_olex2_refinement_description
;
1. Fixed Uiso
 At 1.2 times of:
  All C(H) groups
 At 1.5 times of:
  All C(H,H,H) groups
2. Others
 Fixed Sof: H14A(0.5) H14B(0.5) H14C(0.5)
3.a Aromatic/amide H refined with riding coordinates:
 C1(H1), C5(H5), C6(H6), C7(H7), C8(H8), C10(H10)
3.b Idealised Me refined with riding coordinates:
 C14(H14A,H14B,H14C), C15(H15A,H15B,H15C)
;
_olex2_submission_special_instructions 'No special instructions were received'

loop_
_space_group_symop_id
_space_group_symop_operation_xyz
1 'x, y, z'
2 '-x, y+1/2, -z'
3 '-x, -y, -z'
4 'x, -y-1/2, z'

loop_
_atom_site_label
_atom_site_type_symbol
_atom_site_fract_x
_atom_site_fract_y
_atom_site_fract_z
_atom_site_U_iso_or_equiv
_atom_site_adp_type
_atom_site_occupancy
_atom_site_site_symmetry_order
_atom_site_calc_flag
_atom_site_refinement_flags_posn
_atom_site_refinement_flags_adp
_atom_site_refinement_flags_occupancy
_atom_site_disorder_assembly
_atom_site_disorder_group
N1 N 0.72927(14) 0.2500 0.25128(13) 0.0435(4) Uani 1 2 d S T P . .
N2 N 0.97999(15) 0.2500 0.29934(15) 0.0492(4) Uani 1 2 d S T P . .
N3 N 0.5670(2) 0.2500 -0.22845(18) 0.0823(7) Uani 1 2 d S T P . .
C1 C 0.63418(16) 0.2500 0.13486(16) 0.0465(4) Uani 1 2 d S T P . .
H1 H 0.5388 0.2500 0.1332 0.056 Uiso 1 2 calc RS T P . .
C2 C 0.69800(16) 0.2500 0.01950(16) 0.0425(4) Uani 1 2 d S T P . .
C3 C 0.84303(15) 0.2500 0.06661(16) 0.0381(4) Uani 1 2 d S T P . .
C4 C 0.96347(16) 0.2500 0.00171(18) 0.0407(4) Uani 1 2 d S T P . .
C5 C 0.96373(19) 0.2500 -0.14173(19) 0.0495(4) Uani 1 2 d S T P . .
H5 H 0.8804 0.2500 -0.2024 0.059 Uiso 1 2 calc RS T P . .
C6 C 1.0872(2) 0.2500 -0.1923(2) 0.0618(5) Uani 1 2 d S T P . .
H6 H 1.0868 0.2500 -0.2873 0.074 Uiso 1 2 calc RS T P . .
C7 C 1.2128(2) 0.2500 -0.1032(3) 0.0701(6) Uani 1 2 d S T P . .
H7 H 1.2955 0.2500 -0.1389 0.084 Uiso 1 2 calc RS T P . .
C8 C 1.2151(2) 0.2500 0.0364(3) 0.0634(6) Uani 1 2 d S T P . .
H8 H 1.2997 0.2500 0.0950 0.076 Uiso 1 2 calc RS T P . .
C9 C 1.09058(17) 0.2500 0.0933(2) 0.0475(4) Uani 1 2 d S T P . .
C10 C 1.09046(17) 0.2500 0.2381(2) 0.0527(5) Uani 1 2 d S T P . .
H10 H 1.1762 0.2500 0.2948 0.063 Uiso 1 2 calc RS T P . .
C11 C 0.85937(16) 0.2500 0.21078(16) 0.0403(4) Uani 1 2 d S T P . .
C12 C 0.62607(17) 0.2500 -0.11808(17) 0.0532(5) Uani 1 2 d S T P . .
C13 C 0.69846(19) 0.2500 0.39653(16) 0.0480(4) Uani 1 2 d S T P . .
C14 C 0.5425(2) 0.2500 0.3939(2) 0.0623(5) Uani 1 2 d S T P . .
H14A H 0.5042 0.3692 0.3543 0.093 Uiso 0.5 1 calc R . . A -1
H14B H 0.5227 0.2377 0.4864 0.093 Uiso 0.5 1 calc R . . A -1
H14C H 0.5021 0.1431 0.3392 0.093 Uiso 0.5 1 calc R . . A -1
C15 C 0.75985(17) 0.0675(2) 0.46871(14) 0.0671(4) Uani 1 1 d . . . . .
H15A H 0.7206 -0.0443 0.4191 0.101 Uiso 1 1 calc R . . . .
H15B H 0.7393 0.0643 0.5614 0.101 Uiso 1 1 calc R . . . .
H15C H 0.8584 0.0675 0.4712 0.101 Uiso 1 1 calc R . . . .

loop_
_atom_site_aniso_label
_atom_site_aniso_U_11
_atom_site_aniso_U_22
_atom_site_aniso_U_33
_atom_site_aniso_U_23
_atom_site_aniso_U_13
_atom_site_aniso_U_12
N1 0.0422(7) 0.0533(8) 0.0348(7) 0.000 0.0052(5) 0.000
N2 0.0441(7) 0.0496(8) 0.0500(8) 0.000 -0.0047(6) 0.000
N3 0.0650(11) 0.136(2) 0.0428(9) 0.000 -0.0021(8) 0.000
C1 0.0369(7) 0.0615(10) 0.0403(8) 0.000 0.0034(6) 0.000
C2 0.0391(8) 0.0504(9) 0.0371(8) 0.000 0.0028(6) 0.000
C3 0.0385(8) 0.0338(7) 0.0415(8) 0.000 0.0047(6) 0.000
C4 0.0415(8) 0.0282(7) 0.0533(9) 0.000 0.0104(7) 0.000
C5 0.0540(10) 0.0410(8) 0.0566(10) 0.000 0.0187(8) 0.000
C6 0.0697(13) 0.0473(10) 0.0767(13) 0.000 0.0376(11) 0.000
C7 0.0557(11) 0.0535(11) 0.1102(19) 0.000 0.0413(12) 0.000
C8 0.0405(9) 0.0507(10) 0.1008(17) 0.000 0.0163(10) 0.000
C9 0.0393(8) 0.0338(8) 0.0691(11) 0.000 0.0074(8) 0.000
C10 0.0401(8) 0.0473(9) 0.0659(11) 0.000 -0.0067(7) 0.000
C11 0.0402(8) 0.0374(7) 0.0416(8) 0.000 0.0015(6) 0.000
C12 0.0429(8) 0.0760(12) 0.0400(9) 0.000 0.0043(7) 0.000
C13 0.0569(10) 0.0536(9) 0.0341(8) 0.000 0.0089(7) 0.000
C14 0.0617(11) 0.0816(14) 0.0473(9) 0.000 0.0199(8) 0.000
C15 0.0846(10) 0.0673(9) 0.0510(7) 0.0140(6) 0.0155(6) 0.0106(8)

loop_
_atom_type_symbol
_atom_type_description
_atom_type_scat_dispersion_real
_atom_type_scat_dispersion_imag
_atom_type_scat_source
C C 0.0181 0.0091 'International Tables Vol C Tables 4.2.6.8 and 6.1.1.4'
H H 0.0000 0.0000 'International Tables Vol C Tables 4.2.6.8 and 6.1.1.4'
N N 0.0311 0.0180 'International Tables Vol C Tables 4.2.6.8 and 6.1.1.4'

loop_
_geom_angle_atom_site_label_1
_geom_angle_atom_site_label_2
_geom_angle_atom_site_label_3
_geom_angle
_geom_angle_site_symmetry_1
_geom_angle_site_symmetry_3
C1 N1 C11 107.34(12) . .
C1 N1 C13 125.86(14) . .
C11 N1 C13 126.80(13) . .
C10 N2 C11 113.84(15) . .
N1 C1 H1 124.7 . .
N1 C1 C2 110.64(14) . .
C2 C1 H1 124.7 . .
C1 C2 C3 106.94(14) . .
C1 C2 C12 124.03(15) . .
C12 C2 C3 129.03(15) . .
C2 C3 C4 135.10(15) . .
C11 C3 C2 106.21(13) . .
C11 C3 C4 118.69(14) . .
C5 C4 C3 125.28(16) . .
C5 C4 C9 119.70(15) . .
C9 C4 C3 115.02(16) . .
C4 C5 H5 120.0 . .
C6 C5 C4 119.94(19) . .
C6 C5 H5 120.0 . .
C5 C6 H6 119.6 . .
C5 C6 C7 120.8(2) . .
C7 C6 H6 119.6 . .
C6 C7 H7 119.9 . .
C8 C7 C6 120.26(18) . .
C8 C7 H7 119.9 . .
C7 C8 H8 119.5 . .
C7 C8 C9 120.9(2) . .
C9 C8 H8 119.5 . .
C4 C9 C8 118.32(19) . .
C4 C9 C10 119.76(16) . .
C8 C9 C10 121.92(17) . .
N2 C10 C9 125.82(15) . .
N2 C10 H10 117.1 . .
C9 C10 H10 117.1 . .
N1 C11 C3 108.87(13) . .
N2 C11 N1 124.25(15) . .
N2 C11 C3 126.88(15) . .
N3 C12 C2 179.36(19) . .
N1 C13 C14 109.46(14) . .
N1 C13 C15 108.53(9) . 4_565
N1 C13 C15 108.53(9) . .
C14 C13 C15 109.25(10) . .
C14 C13 C15 109.25(10) . 4_565
C15 C13 C15 111.80(16) 4_565 .
C13 C14 H14A 109.5 . .
C13 C14 H14B 109.5 . .
C13 C14 H14C 109.5 . .
H14A C14 H14B 109.5 . .
H14A C14 H14C 109.5 . .
H14B C14 H14C 109.5 . .
C13 C15 H15A 109.5 . .
C13 C15 H15B 109.5 . .
C13 C15 H15C 109.5 . .
H15A C15 H15B 109.5 . .
H15A C15 H15C 109.5 . .
H15B C15 H15C 109.5 . .

loop_
_geom_bond_atom_site_label_1
_geom_bond_atom_site_label_2
_geom_bond_distance
_geom_bond_site_symmetry_2
N1 C1 1.354(2) .
N1 C11 1.390(2) .
N1 C13 1.4996(19) .
N2 C10 1.315(2) .
N2 C11 1.350(2) .
N3 C12 1.144(2) .
C1 H1 0.9300 .
C1 C2 1.374(2) .
C2 C3 1.421(2) .
C2 C12 1.419(2) .
C3 C4 1.423(2) .
C3 C11 1.396(2) .
C4 C5 1.405(2) .
C4 C9 1.415(2) .
C5 H5 0.9300 .
C5 C6 1.375(3) .
C6 H6 0.9300 .
C6 C7 1.391(3) .
C7 H7 0.9300 .
C7 C8 1.364(4) .
C8 H8 0.9300 .
C8 C9 1.416(3) .
C9 C10 1.418(3) .
C10 H10 0.9300 .
C13 C14 1.521(3) .
C13 C15 1.5215(17) .
C13 C15 1.5215(17) 4_565
C14 H14A 0.9600 .
C14 H14B 0.9600 .
C14 H14C 0.9600 .
C15 H15A 0.9600 .
C15 H15B 0.9600 .
C15 H15C 0.9600 .
